data_1550054
loop_
_publ_author_name
'Lin, Chun-Yi'
'Ngendahimana, Thacien'
'Eaton, Gareth'
'Eaton, Sandra S.'
'Zadrozny, Joseph'

_publ_section_title
;
 Counterion Influence on Dynamic Spin Properties in a V(IV) Complex
;
_journal_name_full 'Chemical Science'
_journal_paper_doi 10.1039/C8SC04122A
_journal_year 2019
_chemical_absolute_configuration rm
_chemical_formula_moiety 'C18 H12 O6 V, 2(C18 H40 N)'
_chemical_formula_sum 'C54 H92 N2 O6 V'
_chemical_formula_weight 916.23
_chemical_properties_physical Air-sensitive,Moisture-sensitive,Oxygen-sensitive
_space_group_crystal_system monoclinic
_space_group_IT_number 9
_space_group_name_Hall 'C -2yc'
_space_group_name_H-M_alt 'C 1 c 1'
_symmetry_space_group_name_Hall 'C -2yc'
_symmetry_space_group_name_H-M 'C 1 c 1'
_atom_sites_solution_hydrogens geom
_audit_creation_date 2018-07-25
_audit_creation_method
;
Olex2 1.2
(compiled 2018.05.29 svn.r3508 for OlexSys, GUI svn.r5506)
;
_audit_update_record
;
2018-08-17 deposited with the CCDC.
2018-10-18 downloaded from the CCDC.
;
_cell_angle_alpha 90
_cell_angle_beta 132.546(6)
_cell_angle_gamma 90
_cell_formula_units_Z 4
_cell_length_a 21.013(5)
_cell_length_b 23.356(6)
_cell_length_c 15.400(3)
_cell_measurement_reflns_used 9207
_cell_measurement_temperature 100
_cell_measurement_theta_max 30.713
_cell_measurement_theta_min 2.503
_cell_volume 5568(2)
_computing_cell_refinement 'SAINT V8.38A (?, 2016)'
_computing_data_reduction 'SAINT V8.38A (?, 2016)'
_computing_molecular_graphics 'Olex2 (Dolomanov et al., 2009)'
_computing_publication_material 'Olex2 (Dolomanov et al., 2009)'
_computing_structure_refinement 'ShelXL (Sheldrick, 2015)'
_diffrn_ambient_temperature 100.37
_diffrn_detector 'Bruker APEX2 area detector'
_diffrn_detector_area_resol_mean 7.9
_diffrn_detector_type 'CCD area detector'
_diffrn_measured_fraction_theta_full 0.999
_diffrn_measured_fraction_theta_max 0.999
_diffrn_measurement_device 'three-circle diffractometer'
_diffrn_measurement_device_type 'Bruker APEX-II CCD'
_diffrn_measurement_method '\f and \w scans'
_diffrn_radiation_monochromator 'mirror optics'
_diffrn_radiation_probe x-ray
_diffrn_radiation_type MoK\a
_diffrn_radiation_wavelength 0.71073
_diffrn_reflns_av_R_equivalents 0.0490
_diffrn_reflns_av_unetI/netI 0.0496
_diffrn_reflns_Laue_measured_fraction_full 0.999
_diffrn_reflns_Laue_measured_fraction_max 0.999
_diffrn_reflns_limit_h_max 26
_diffrn_reflns_limit_h_min -26
_diffrn_reflns_limit_k_max 29
_diffrn_reflns_limit_k_min -29
_diffrn_reflns_limit_l_max 19
_diffrn_reflns_limit_l_min -19
_diffrn_reflns_number 49029
_diffrn_reflns_point_group_measured_fraction_full 0.986
_diffrn_reflns_point_group_measured_fraction_max 0.984
_diffrn_reflns_theta_full 25.242
_diffrn_reflns_theta_max 26.372
_diffrn_reflns_theta_min 1.744
_diffrn_source 'microfocus sealed X-ray tube'
_diffrn_source_type 'Incoatec I\ms'
_diffrn_standards_number 0
_exptl_absorpt_coefficient_mu 0.224
_exptl_absorpt_correction_T_max 0.7081
_exptl_absorpt_correction_T_min 0.5003
_exptl_absorpt_correction_type multi-scan
_exptl_absorpt_process_details
'SADABS-2016/2 (Bruker,2016/2) was used for absorption correction. wR2(int) was 0.0969 before and 0.0719 after correction. The Ratio of minimum to maximum transmission is 0.7065. The \l/2 correction factor is Not present.'
_exptl_crystal_colour 'dark blue'
_exptl_crystal_colour_modifier dark
_exptl_crystal_colour_primary blue
_exptl_crystal_density_diffrn 1.093
_exptl_crystal_description block
_exptl_crystal_F_000 2004
_exptl_crystal_recrystallization_method 'Re-crystallisation from solvent: THF, hexanes'
_exptl_crystal_size_max 0.402
_exptl_crystal_size_mid 0.368
_exptl_crystal_size_min 0.256
_refine_diff_density_max 0.536
_refine_diff_density_min -1.017
_refine_diff_density_rms 0.077
_refine_ls_abs_structure_details
;
 Flack x determined using 4010 quotients [(I+)-(I-)]/[(I+)+(I-)]
 (Parsons, Flack and Wagner, Acta Cryst. B69 (2013) 249-259).
;
_refine_ls_abs_structure_Flack 0.090(10)
_refine_ls_extinction_method none
_refine_ls_goodness_of_fit_ref 1.150
_refine_ls_hydrogen_treatment constr
_refine_ls_matrix_type full
_refine_ls_number_parameters 565
_refine_ls_number_reflns 11209
_refine_ls_number_restraints 27
_refine_ls_restrained_S_all 1.149
_refine_ls_R_factor_all 0.0848
_refine_ls_R_factor_gt 0.0696
_refine_ls_shift/su_max 0.000
_refine_ls_shift/su_mean 0.000
_refine_ls_structure_factor_coef Fsqd
_refine_ls_weighting_details 'w=1/[\s^2^(Fo^2^)+(0.0293P)^2^+27.7042P] where P=(Fo^2^+2Fc^2^)/3'
_refine_ls_weighting_scheme calc
_refine_ls_wR_factor_gt 0.1624
_refine_ls_wR_factor_ref 0.1717
_reflns_Friedel_coverage 0.968
_reflns_Friedel_fraction_full 0.973
_reflns_Friedel_fraction_max 0.969
_reflns_number_gt 9707
_reflns_number_total 11209
_reflns_threshold_expression 'I > 2\s(I)'
_cod_data_source_file c8sc04122a2.cif
_cod_data_source_block jz16_0m
_cod_database_code 1550054
_shelx_shelxl_version_number 2018/3
_shelx_space_group_comment
;
The symmetry employed for this shelxl refinement is uniquely defined
by the following loop, which should always be used as a source of
symmetry information in preference to the above space-group names.
They are only intended as comments.
;
_olex2_refinement_description
;
1. Others
 Fixed Uiso: H2A(0.04) H3(0.04) H4(0.04) H5(0.04) H8(0.033) H9(0.041)
 H10(0.047) H11(0.04) H14(0.03) H15(0.038) H16(0.045) H17(0.043) H1(0.027)
 H19A(0.029) H19B(0.029) H20A(0.034) H20B(0.034) H21A(0.042) H21B(0.042)
 H22A(0.044) H22B(0.044) H23A(0.063) H23B(0.063) H24A(0.095) H24B(0.095)
 H24C(0.095) H25A(0.029) H25B(0.029) H26A(0.031) H26B(0.031) H27A(0.037)
 H27B(0.037) H28A(0.037) H28B(0.037) H29A(0.047) H29B(0.047) H30A(0.055)
 H30B(0.055) H30C(0.055) H31A(0.033) H31B(0.033) H32A(0.038) H32B(0.038)
 H33A(0.042) H33B(0.042) H34A(0.043) H34B(0.043) H35A(0.051) H35B(0.051)
 H36A(0.088) H36B(0.088) H36C(0.088) H2(0.027) H37A(0.033) H37B(0.033)
 H38A(0.041) H38B(0.041) H39A(0.037) H39B(0.037) H40A(0.045) H40B(0.045)
 H41A(0.053) H41B(0.053) H42A(0.085) H42B(0.085) H42C(0.085) H43A(0.031)
 H43B(0.031) H44A(0.036) H44B(0.036) H45A(0.043) H45B(0.043) H46A(0.051)
 H46B(0.051) H46C(0.051) H46D(0.051) H49A(0.03) H49B(0.03) H50A(0.032)
 H50B(0.032) H51A(0.04) H51B(0.04) H52A(0.041) H52B(0.041) H53A(0.047)
 H53B(0.047) H54A(0.058) H54B(0.058) H54C(0.058) H5A(0.04) H4A(0.04) H3A(0.04)
 H2AA(0.04) H47A(0.058) H47B(0.058) H48A(0.073) H48B(0.073) H48C(0.073)
 H47C(0.058) H47D(0.058) H48D(0.073) H48E(0.073) H48F(0.073)
 Fixed X: H2A(-0.458134) H3(-0.312385) H4(-0.202713) H5(-0.236619) H8(-
 0.566795) H9(-0.706312) H10(-0.820879) H11(-0.795778) H14(-0.555655) H15(-
 0.543036) H16(-0.518228) H17(-0.502316) H1(-0.479954) H19A(-0.390778) H19B(-
 0.486364) H20A(-0.449011) H20B(-0.359748) H21A(-0.352216) H21B(-0.388806)
 H22A(-0.230395) H22B(-0.267162) H23A(-0.209049) H23B(-0.246312) H24A(-
 0.128307) H24B(-0.094012) H24C(-0.09165) H25A(-0.37396) H25B(-0.408009) H26A(-
 0.279606) H26B(-0.321634) H27A(-0.264747) H27B(-0.239108) H28A(-0.127996)
 H28B(-0.155593) H29A(-0.09506) H29B(-0.108608) H30A(0.039841) H30B(0.008784)
 H30C(0.023148) H31A(-0.529087) H31B(-0.544471) H32A(-0.619142) H32B(-0.626113)
 H33A(-0.699619) H33B(-0.697844) H34A(-0.782484) H34B(-0.78713) H35A(-0.869152)
 H35B(-0.861626) H36A(-0.998789) H36B(-0.946721) H36C(-0.951358) H2(-0.707222)
 H37A(-0.70028) H37B(-0.800893) H38A(-0.835559) H38B(-0.735613) H39A(-0.717368)
 H39B(-0.819053) H40A(-0.743243) H40B(-0.845143) H41A(-0.739856) H41B(-0.84072)
 H42A(-0.875124) H42B(-0.77486) H42C(-0.815104) H43A(-0.80996) H43B(-0.85313)
 H44A(-0.916131) H44B(-0.859291) H45A(-0.975854) H45B(-1.011492) H46A(-0.87869)
 H46B(-0.916973) H46C(-0.929385) H46D(-0.876742) H49A(-0.720467) H49B(-
 0.633967) H50A(-0.735775) H50B(-0.65977) H51A(-0.555673) H51B(-0.627498) H52A(-
 0.600362) H52B(-0.666776) H53A(-0.481971) H53B(-0.543312) H54A(-0.598714)
 H54B(-0.495826) H54C(-0.539761) H5A(-0.224146) H4A(-0.167019) H3A(-0.259635)
 H2AA(-0.409623) H47A(-1.048924) H47B(-1.010101) H48A(-0.998131) H48B(-
 0.959056) H48C(-0.901979) H47C(-1.064704) H47D(-1.010511) H48D(-1.054663)
 H48E(-1.023206) H48F(-0.953656)
 Fixed Y: H2A(-0.633587) H3(-0.633516) H4(-0.620243) H5(-0.615615) H8(-
 0.433657) H9(-0.39819) H10(-0.459507) H11(-0.559401) H14(-0.816212) H15(-
 0.852638) H16(-0.790938) H17(-0.691453) H1(-0.584002) H19A(-0.607116) H19B(-
 0.597611) H20A(-0.51377) H20B(-0.509357) H21A(-0.545105) H21B(-0.604002) H22A(-
 0.552594) H22B(-0.61044) H23A(-0.59943) H23B(-0.657467) H24A(-0.662519) H24B(-
 0.659038) H24C(-0.603374) H25A(-0.486232) H25B(-0.512195) H26A(-0.563127)
 H26B(-0.59774) H27A(-0.534598) H27B(-0.489369) H28A(-0.550256) H28B(-0.598182)
 H29A(-0.488023) H29B(-0.542417) H30A(-0.530578) H30B(-0.589396) H30C(-
 0.533906) H31A(-0.485165) H31B(-0.489387) H32A(-0.562346) H32B(-0.575763)
 H33A(-0.486137) H33B(-0.477345) H34A(-0.56267) H34B(-0.568392) H35A(-0.483073)
 H35B(-0.47457) H36A(-0.514323) H36B(-0.557515) H36C(-0.568874) H2(-0.667233)
 H37A(-0.760653) H37B(-0.767117) H38A(-0.689604) H38B(-0.674384) H39A(-
 0.763785) H39B(-0.77499) H40A(-0.682303) H40B(-0.688864) H41A(-0.766959) H41B(-
 0.776921) H42A(-0.696008) H42B(-0.681425) H42C(-0.737214) H43A(-0.644025)
 H43B(-0.654105) H44A(-0.738381) H44B(-0.740374) H45A(-0.647686) H45B(-
 0.706443) H46A(-0.639759) H46B(-0.697318) H46C(-0.694764) H46D(-0.641493)
 H49A(-0.76505) H49B(-0.738362) H50A(-0.688464) H50B(-0.653387) H51A(-0.717373)
 H51B(-0.761846) H52A(-0.65334) H52B(-0.700883) H53A(-0.710187) H53B(-0.763453)
 H54A(-0.715094) H54B(-0.719646) H54C(-0.660686) H5A(-0.617715) H4A(-0.616547)
 H3A(-0.632063) H2AA(-0.633416) H47A(-0.649856) H47B(-0.592048) H48A(-0.582415)
 H48B(-0.645437) H48C(-0.595907) H47C(-0.644778) H47D(-0.591376) H48D(-
 0.566451) H48E(-0.626289) H48F(-0.579871)
 Fixed Z: H2A(-0.728077) H3(-0.634512) H4(-0.431425) H5(-0.310734) H8(-
 0.503308) H9(-0.650085) H10(-0.786996) H11(-0.775619) H14(-0.480943) H15(-
 0.327604) H16(-0.187825) H17(-0.197188) H1(-0.26325) H19A(-0.069663) H19B(-
 0.121779) H20A(-0.019407) H20B(0.01059) H21A(0.170858) H21B(0.098991)
 H22A(0.193713) H22B(0.119149) H23A(0.348066) H23B(0.273193) H24A(0.286334)
 H24B(0.415869) H24C(0.3575) H25A(-0.144343) H25B(-0.265532) H26A(-0.036741)
 H26B(-0.154947) H27A(-0.203615) H27B(-0.10639) H28A(0.045799) H28B(-0.04852)
 H29A(-0.046613) H29B(-0.12073) H30A(0.04381) H30B(0.05836) H30C(0.130839)
 H31A(-0.213956) H31B(-0.330732) H32A(-0.271755) H32B(-0.379874) H33A(-0.4669)
 H33B(-0.362169) H34A(-0.4239) H34B(-0.531515) H35A(-0.615902) H35B(-0.506096)
 H36A(-0.670521) H36B(-0.561096) H36C(-0.667749) H2(-0.715766) H37A(-0.643282)
 H37B(-0.757965) H38A(-0.701004) H38B(-0.595146) H39A(-0.5027) H39B(-0.605642)
 H40A(-0.439445) H40B(-0.547028) H41A(-0.353543) H41B(-0.463642) H42A(-
 0.412256) H42B(-0.307467) H42C(-0.299843) H43A(-0.906503) H43B(-0.85348) H44A(-
 0.955671) H44B(-0.99014) H45A(-1.070348) H45B(-1.142714) H46A(-1.09987) H46B(-
 1.174898) H46C(-1.19463) H46D(-1.104068) H49A(-0.834708) H49B(-0.715224) H50A(-
 0.945918) H50B(-0.829098) H51A(-0.78221) H51B(-0.88026) H52A(-0.935185) H52B(-
 1.030043) H53A(-0.86435) H53B(-0.942162) H54A(-1.115104) H54B(-1.027511) H54C(-
 1.038852) H5A(-0.249489) H4A(-0.344587) H3A(-0.546422) H2AA(-0.668908) H47A(-
 1.326435) H47B(-1.251167) H48A(-1.3869) H48B(-1.36181) H48C(-1.265973) H47C(-
 1.286875) H47D(-1.201392) H48D(-1.379832) H48E(-1.39034) H48F(-1.295272)
;
_olex2_submission_special_instructions 'No special instructions were received'

loop_
_space_group_symop_operation_xyz
'x, y, z'
'x, -y, z+1/2'
'x+1/2, y+1/2, z'
'x+1/2, -y+1/2, z+1/2'

loop_
_atom_site_label
_atom_site_type_symbol
_atom_site_fract_x
_atom_site_fract_y
_atom_site_fract_z
_atom_site_U_iso_or_equiv
_atom_site_adp_type
_atom_site_occupancy
_atom_site_site_symmetry_order
_atom_site_calc_flag
_atom_site_refinement_flags_posn
_atom_site_refinement_flags_occupancy
_atom_site_disorder_assembly
_atom_site_disorder_group
V1 V -0.51836(6) -0.62496(4) -0.49240(9) 0.0205(2) Uani 1 1 d D . . .
O1 O -0.5143(6) -0.6275(6) -0.6155(10) 0.0299(12) Uani 0.640(11) 1 d D P A 1
O2 O -0.3952(6) -0.6218(6) -0.3921(9) 0.0299(12) Uani 0.640(11) 1 d D P A 1
O3 O -0.5218(3) -0.54318(17) -0.4706(4) 0.0254(10) Uani 1 1 d . . . .
O4 O -0.6427(3) -0.61051(18) -0.6217(5) 0.0282(11) Uani 1 1 d . . . .
O5 O -0.5428(3) -0.70645(17) -0.5138(4) 0.0248(10) Uani 1 1 d . . . .
O6 O -0.5083(3) -0.63979(18) -0.3570(5) 0.0284(11) Uani 1 1 d . . . .
C1 C -0.4344(8) -0.6271(6) -0.5747(12) 0.0337(16) Uani 0.640(11) 1 d D P A 1
C2 C -0.4139(9) -0.6306(5) -0.6447(14) 0.0337(16) Uani 0.640(11) 1 d D P A 1
H2A H -0.458134 -0.633587 -0.728077 0.040 Uiso 0.640(11) 1 calc R P A 1
C3 C -0.3271(8) -0.6295(5) -0.5885(13) 0.0337(16) Uani 0.640(11) 1 d D P A 1
H3 H -0.312385 -0.633516 -0.634512 0.040 Uiso 0.640(11) 1 calc R P A 1
C4 C -0.2610(8) -0.6228(5) -0.4664(13) 0.0337(16) Uani 0.640(11) 1 d D P A 1
H4 H -0.202713 -0.620243 -0.431425 0.040 Uiso 0.640(11) 1 calc R P A 1
C5 C -0.2806(8) -0.6198(5) -0.3939(14) 0.0337(16) Uani 0.640(11) 1 d D P A 1
H5 H -0.236619 -0.615615 -0.310734 0.040 Uiso 0.640(11) 1 calc R P A 1
C6 C -0.3694(8) -0.6233(7) -0.4530(13) 0.0337(16) Uani 0.640(11) 1 d D P A 1
C7 C -0.5983(4) -0.5180(3) -0.5525(6) 0.0234(13) Uani 1 1 d . . . .
C8 C -0.6132(5) -0.4590(3) -0.5586(7) 0.0276(15) Uani 1 1 d . . . .
H8 H -0.566795 -0.433657 -0.503308 0.033 Uiso 1 1 calc R . . .
C9 C -0.6960(5) -0.4381(3) -0.6459(7) 0.0344(17) Uani 1 1 d . . . .
H9 H -0.706312 -0.398190 -0.650085 0.041 Uiso 1 1 calc R . . .
C10 C -0.7643(5) -0.4745(3) -0.7274(8) 0.0393(19) Uani 1 1 d . . . .
H10 H -0.820879 -0.459507 -0.786996 0.047 Uiso 1 1 calc R . . .
C11 C -0.7491(5) -0.5340(3) -0.7212(7) 0.0330(16) Uani 1 1 d . . . .
H11 H -0.795778 -0.559401 -0.775619 0.040 Uiso 1 1 calc R . . .
C12 C -0.6662(4) -0.5551(3) -0.6357(6) 0.0237(14) Uani 1 1 d . . . .
C13 C -0.5359(4) -0.7327(3) -0.4288(6) 0.0205(12) Uani 1 1 d . . . .
C14 C -0.5448(4) -0.7912(3) -0.4235(6) 0.0253(14) Uani 1 1 d . . . .
H14 H -0.555655 -0.816212 -0.480943 0.030 Uiso 1 1 calc R . . .
C15 C -0.5375(5) -0.8127(3) -0.3325(7) 0.0319(16) Uani 1 1 d . . . .
H15 H -0.543036 -0.852638 -0.327604 0.038 Uiso 1 1 calc R . . .
C16 C -0.5222(6) -0.7760(3) -0.2487(7) 0.0373(18) Uani 1 1 d . . . .
H16 H -0.518228 -0.790938 -0.187825 0.045 Uiso 1 1 calc R . . .
C17 C -0.5125(6) -0.7166(3) -0.2541(7) 0.0360(17) Uani 1 1 d . . . .
H17 H -0.502316 -0.691453 -0.197188 0.043 Uiso 1 1 calc R . . .
C18 C -0.5181(5) -0.6953(3) -0.3425(6) 0.0250(14) Uani 1 1 d . . . .
N1 N -0.4612(3) -0.5516(2) -0.2080(5) 0.0223(11) Uani 1 1 d . . . .
H1 H -0.479954 -0.584002 -0.263250 0.027 Uiso 1 1 calc R . . .
C19 C -0.4355(4) -0.5778(3) -0.0995(6) 0.0243(13) Uani 1 1 d . . . .
H19A H -0.390778 -0.607116 -0.069663 0.029 Uiso 1 1 calc R . . .
H19B H -0.486364 -0.597611 -0.121779 0.029 Uiso 1 1 calc R . . .
C20 C -0.4008(4) -0.5363(3) 0.0004(6) 0.0282(15) Uani 1 1 d . . . .
H20A H -0.449011 -0.513770 -0.019407 0.034 Uiso 1 1 calc R . . .
H20B H -0.359748 -0.509357 0.010590 0.034 Uiso 1 1 calc R . . .
C21 C -0.3545(5) -0.5695(3) 0.1162(7) 0.0346(17) Uani 1 1 d . . . .
H21A H -0.352216 -0.545105 0.170858 0.042 Uiso 1 1 calc R . . .
H21B H -0.388806 -0.604002 0.098991 0.042 Uiso 1 1 calc R . . .
C22 C -0.2640(5) -0.5875(3) 0.1760(7) 0.0370(17) Uani 1 1 d . . . .
H22A H -0.230395 -0.552594 0.193713 0.044 Uiso 1 1 calc R . . .
H22B H -0.267162 -0.610440 0.119149 0.044 Uiso 1 1 calc R . . .
C23 C -0.2138(7) -0.6221(4) 0.2896(8) 0.052(2) Uani 1 1 d . . . .
H23A H -0.209049 -0.599430 0.348066 0.063 Uiso 1 1 calc R . . .
H23B H -0.246312 -0.657467 0.273193 0.063 Uiso 1 1 calc R . . .
C24 C -0.1240(7) -0.6382(4) 0.3419(9) 0.063(3) Uani 1 1 d . . . .
H24A H -0.128307 -0.662519 0.286334 0.095 Uiso 1 1 calc GR . . .
H24B H -0.094012 -0.659038 0.415869 0.095 Uiso 1 1 calc GR . . .
H24C H -0.091650 -0.603374 0.357500 0.095 Uiso 1 1 calc GR . . .
C25 C -0.3883(4) -0.5223(3) -0.1881(6) 0.0243(14) Uani 1 1 d . . . .
H25A H -0.373960 -0.486232 -0.144343 0.029 Uiso 1 1 calc R . . .
H25B H -0.408009 -0.512195 -0.265532 0.029 Uiso 1 1 calc R . . .
C26 C -0.3065(4) -0.5591(3) -0.1195(6) 0.0261(14) Uani 1 1 d . . . .
H26A H -0.279606 -0.563127 -0.036741 0.031 Uiso 1 1 calc R . . .
H26B H -0.321634 -0.597740 -0.154947 0.031 Uiso 1 1 calc R . . .
C27 C -0.2426(4) -0.5307(3) -0.1231(7) 0.0305(15) Uani 1 1 d . . . .
H27A H -0.264747 -0.534598 -0.203615 0.037 Uiso 1 1 calc R . . .
H27B H -0.239108 -0.489369 -0.106390 0.037 Uiso 1 1 calc R . . .
C28 C -0.1519(4) -0.5564(3) -0.0351(7) 0.0310(16) Uani 1 1 d . . . .
H28A H -0.127996 -0.550256 0.045799 0.037 Uiso 1 1 calc R . . .
H28B H -0.155593 -0.598182 -0.048520 0.037 Uiso 1 1 calc R . . .
C29 C -0.0905(5) -0.5303(3) -0.0452(8) 0.0390(19) Uani 1 1 d . . . .
H29A H -0.095060 -0.488023 -0.046613 0.047 Uiso 1 1 calc R . . .
H29B H -0.108608 -0.542417 -0.120730 0.047 Uiso 1 1 calc R . . .
C30 C 0.0038(5) -0.5476(3) 0.0561(7) 0.0364(18) Uani 1 1 d . . . .
H30A H 0.039841 -0.530578 0.043810 0.055 Uiso 1 1 calc GR . . .
H30B H 0.008784 -0.589396 0.058360 0.055 Uiso 1 1 calc GR . . .
H30C H 0.023148 -0.533906 0.130839 0.055 Uiso 1 1 calc GR . . .
C31 C -0.5387(4) -0.5121(3) -0.2715(7) 0.0272(15) Uani 1 1 d . . . .
H31A H -0.529087 -0.485165 -0.213956 0.033 Uiso 1 1 calc R . . .
H31B H -0.544471 -0.489387 -0.330732 0.033 Uiso 1 1 calc R . . .
C32 C -0.6212(5) -0.5446(3) -0.3320(7) 0.0316(16) Uani 1 1 d . . . .
H32A H -0.619142 -0.562346 -0.271755 0.038 Uiso 1 1 calc R . . .
H32B H -0.626113 -0.575763 -0.379874 0.038 Uiso 1 1 calc R . . .
C33 C -0.7002(5) -0.5065(3) -0.4110(8) 0.0347(17) Uani 1 1 d . . . .
H33A H -0.699619 -0.486137 -0.466900 0.042 Uiso 1 1 calc R . . .
H33B H -0.697844 -0.477345 -0.362169 0.042 Uiso 1 1 calc R . . .
C34 C -0.7840(5) -0.5406(3) -0.4802(8) 0.0360(17) Uani 1 1 d . . . .
H34A H -0.782484 -0.562670 -0.423900 0.043 Uiso 1 1 calc R . . .
H34B H -0.787130 -0.568392 -0.531515 0.043 Uiso 1 1 calc R . . .
C35 C -0.8656(5) -0.5036(3) -0.5564(8) 0.0425(19) Uani 1 1 d . . . .
H35A H -0.869152 -0.483073 -0.615902 0.051 Uiso 1 1 calc R . . .
H35B H -0.861626 -0.474570 -0.506096 0.051 Uiso 1 1 calc R . . .
C36 C -0.9481(6) -0.5393(4) -0.6197(10) 0.059(3) Uani 1 1 d . . . .
H36A H -0.998789 -0.514323 -0.670521 0.088 Uiso 1 1 calc GR . . .
H36B H -0.946721 -0.557515 -0.561096 0.088 Uiso 1 1 calc GR . . .
H36C H -0.951358 -0.568874 -0.667749 0.088 Uiso 1 1 calc GR . . .
N2 N -0.7436(3) -0.6998(2) -0.7702(5) 0.0221(11) Uani 1 1 d . . . .
H2 H -0.707222 -0.667233 -0.715766 0.027 Uiso 1 1 calc R . . .
C37 C -0.7545(5) -0.7391(3) -0.7027(7) 0.0273(14) Uani 1 1 d . . . .
H37A H -0.700280 -0.760653 -0.643282 0.033 Uiso 1 1 calc R . . .
H37B H -0.800893 -0.767117 -0.757965 0.033 Uiso 1 1 calc R . . .
C38 C -0.7771(5) -0.7063(3) -0.6411(8) 0.0341(17) Uani 1 1 d . . . .
H38A H -0.835559 -0.689604 -0.701004 0.041 Uiso 1 1 calc R . . .
H38B H -0.735613 -0.674384 -0.595146 0.041 Uiso 1 1 calc R . . .
C39 C -0.7745(5) -0.7448(3) -0.5589(7) 0.0308(16) Uani 1 1 d . . . .
H39A H -0.717368 -0.763785 -0.502700 0.037 Uiso 1 1 calc R . . .
H39B H -0.819053 -0.774990 -0.605642 0.037 Uiso 1 1 calc R . . .
C40 C -0.7905(5) -0.7105(3) -0.4903(8) 0.0374(18) Uani 1 1 d . . . .
H40A H -0.743243 -0.682303 -0.439445 0.045 Uiso 1 1 calc R . . .
H40B H -0.845143 -0.688864 -0.547028 0.045 Uiso 1 1 calc R . . .
C41 C -0.7958(6) -0.7473(3) -0.4139(9) 0.044(2) Uani 1 1 d . . . .
H41A H -0.739856 -0.766959 -0.353543 0.053 Uiso 1 1 calc R . . .
H41B H -0.840720 -0.776921 -0.463642 0.053 Uiso 1 1 calc R . . .
C42 C -0.8171(7) -0.7124(4) -0.3529(10) 0.057(2) Uani 1 1 d . . . .
H42A H -0.875124 -0.696008 -0.412256 0.085 Uiso 1 1 calc GR . . .
H42B H -0.774860 -0.681425 -0.307467 0.085 Uiso 1 1 calc GR . . .
H42C H -0.815104 -0.737214 -0.299843 0.085 Uiso 1 1 calc GR . . .
C43 C -0.8248(4) -0.6737(3) -0.8767(6) 0.0257(14) Uani 1 1 d . . . .
H43A H -0.809960 -0.644025 -0.906503 0.031 Uiso 1 1 calc R . . .
H43B H -0.853130 -0.654105 -0.853480 0.031 Uiso 1 1 calc R . . .
C44 C -0.8895(5) -0.7146(3) -0.9771(7) 0.0299(15) Uani 1 1 d . . . .
H44A H -0.916131 -0.738381 -0.955671 0.036 Uiso 1 1 calc R . . .
H44B H -0.859291 -0.740374 -0.990140 0.036 Uiso 1 1 calc R . . .
C45 C -0.9597(5) -0.6818(3) -1.0899(7) 0.0355(17) Uani 1 1 d . . . .
H45A H -0.975854 -0.647686 -1.070348 0.043 Uiso 1 1 calc R . . .
H45B H -1.011492 -0.706443 -1.142714 0.043 Uiso 1 1 calc R . . .
C46 C -0.9323(5) -0.6625(3) -1.1556(7) 0.0424(19) Uani 1 1 d D . . .
H46A H -0.878690 -0.639759 -1.099870 0.051 Uiso 0.740(16) 1 calc R P B 1
H46B H -0.916973 -0.697318 -1.174898 0.051 Uiso 0.740(16) 1 calc R P B 1
H46C H -0.929385 -0.694764 -1.194630 0.051 Uiso 0.260(16) 1 calc R P B 2
H46D H -0.876742 -0.641493 -1.104068 0.051 Uiso 0.260(16) 1 calc R P B 2
C49 C -0.6916(5) -0.7287(3) -0.7921(6) 0.0254(14) Uani 1 1 d . . . .
H49A H -0.720467 -0.765050 -0.834708 0.030 Uiso 1 1 calc R . . .
H49B H -0.633967 -0.738362 -0.715224 0.030 Uiso 1 1 calc R . . .
C50 C -0.6798(4) -0.6922(3) -0.8637(6) 0.0264(14) Uani 1 1 d . . . .
H50A H -0.735775 -0.688464 -0.945918 0.032 Uiso 1 1 calc R . . .
H50B H -0.659770 -0.653387 -0.829098 0.032 Uiso 1 1 calc R . . .
C51 C -0.6136(5) -0.7206(3) -0.8625(7) 0.0336(17) Uani 1 1 d . . . .
H51A H -0.555673 -0.717373 -0.782210 0.040 Uiso 1 1 calc R . . .
H51B H -0.627498 -0.761846 -0.880260 0.040 Uiso 1 1 calc R . . .
C52 C -0.6102(5) -0.6951(3) -0.9492(7) 0.0342(17) Uani 1 1 d . . . .
H52A H -0.600362 -0.653340 -0.935185 0.041 Uiso 1 1 calc R . . .
H52B H -0.666776 -0.700883 -1.030043 0.041 Uiso 1 1 calc R . . .
C53 C -0.5390(6) -0.7212(3) -0.9408(8) 0.0389(19) Uani 1 1 d . . . .
H53A H -0.481971 -0.710187 -0.864350 0.047 Uiso 1 1 calc R . . .
H53B H -0.543312 -0.763453 -0.942162 0.047 Uiso 1 1 calc R . . .
C54 C -0.5437(6) -0.7025(3) -1.0393(8) 0.0390(19) Uani 1 1 d . . . .
H54A H -0.598714 -0.715094 -1.115104 0.058 Uiso 1 1 calc GR . . .
H54B H -0.495826 -0.719646 -1.027511 0.058 Uiso 1 1 calc GR . . .
H54C H -0.539761 -0.660686 -1.038852 0.058 Uiso 1 1 calc GR . . .
O2A O -0.3939(11) -0.6213(11) -0.3719(17) 0.0299(12) Uani 0.360(11) 1 d D P A 2
O1A O -0.4946(10) -0.6295(11) -0.5936(16) 0.0299(12) Uani 0.360(11) 1 d D P A 2
C1A C -0.4104(12) -0.6281(12) -0.5369(19) 0.0337(16) Uani 0.360(11) 1 d D P A 2
C6A C -0.3538(11) -0.6223(12) -0.4148(19) 0.0337(16) Uani 0.360(11) 1 d D P A 2
C5A C -0.2601(12) -0.6198(9) -0.333(2) 0.0337(16) Uani 0.360(11) 1 d D P A 2
H5A H -0.224146 -0.617715 -0.249489 0.040 Uiso 0.360(11) 1 calc R P A 2
C4A C -0.2272(13) -0.6209(8) -0.390(2) 0.0337(16) Uani 0.360(11) 1 d D P A 2
H4A H -0.167019 -0.616547 -0.344587 0.040 Uiso 0.360(11) 1 calc R P A 2
C3A C -0.2835(14) -0.6283(9) -0.512(2) 0.0337(16) Uani 0.360(11) 1 d D P A 2
H3A H -0.259635 -0.632063 -0.546422 0.040 Uiso 0.360(11) 1 calc R P A 2
C2A C -0.3737(14) -0.6304(9) -0.586(2) 0.0337(16) Uani 0.360(11) 1 d D P A 2
H2AA H -0.409623 -0.633416 -0.668908 0.040 Uiso 0.360(11) 1 calc R P A 2
C47 C -0.9951(9) -0.6275(5) -1.2691(11) 0.049(2) Uani 0.740(16) 1 d D P B 1
H47A H -1.048924 -0.649856 -1.326435 0.058 Uiso 0.740(16) 1 calc R P B 1
H47B H -1.010101 -0.592048 -1.251167 0.058 Uiso 0.740(16) 1 calc R P B 1
C48 C -0.9605(9) -0.6114(5) -1.3260(11) 0.049(2) Uani 0.740(16) 1 d D P B 1
H48A H -0.998131 -0.582415 -1.386900 0.073 Uiso 0.740(16) 1 calc GR P B 1
H48B H -0.959056 -0.645437 -1.361810 0.073 Uiso 0.740(16) 1 calc GR P B 1
H48C H -0.901979 -0.595907 -1.265973 0.073 Uiso 0.740(16) 1 calc GR P B 1
C47A C -1.011(2) -0.6226(15) -1.245(3) 0.049(2) Uani 0.260(16) 1 d D P B 2
H47C H -1.064704 -0.644778 -1.286875 0.058 Uiso 0.260(16) 1 calc R P B 2
H47D H -1.010511 -0.591376 -1.201392 0.058 Uiso 0.260(16) 1 calc R P B 2
C48A C -1.011(2) -0.5965(14) -1.336(3) 0.049(2) Uani 0.260(16) 1 d D P B 2
H48D H -1.054663 -0.566451 -1.379832 0.073 Uiso 0.260(16) 1 calc GR P B 2
H48E H -1.023206 -0.626289 -1.390340 0.073 Uiso 0.260(16) 1 calc GR P B 2
H48F H -0.953656 -0.579871 -1.295272 0.073 Uiso 0.260(16) 1 calc GR P B 2

loop_
_atom_site_aniso_label
_atom_site_aniso_U_11
_atom_site_aniso_U_22
_atom_site_aniso_U_33
_atom_site_aniso_U_23
_atom_site_aniso_U_13
_atom_site_aniso_U_12
V1 0.0253(5) 0.0134(4) 0.0393(6) -0.0005(5) 0.0285(5) -0.0002(5)
O1 0.034(3) 0.0222(17) 0.054(4) 0.002(2) 0.038(3) 0.003(2)
O2 0.034(3) 0.0222(17) 0.054(4) 0.002(2) 0.038(3) 0.003(2)
O3 0.028(2) 0.013(2) 0.049(3) 0.0022(19) 0.032(2) 0.0011(18)
O4 0.032(3) 0.013(2) 0.052(3) -0.001(2) 0.033(3) 0.0023(19)
O5 0.036(3) 0.014(2) 0.043(3) 0.0012(19) 0.034(3) 0.0022(17)
O6 0.044(3) 0.014(2) 0.046(3) -0.006(2) 0.038(3) -0.008(2)
C1 0.034(3) 0.0197(14) 0.066(5) 0.005(3) 0.041(4) 0.003(2)
C2 0.034(3) 0.0197(14) 0.066(5) 0.005(3) 0.041(4) 0.003(2)
C3 0.034(3) 0.0197(14) 0.066(5) 0.005(3) 0.041(4) 0.003(2)
C4 0.034(3) 0.0197(14) 0.066(5) 0.005(3) 0.041(4) 0.003(2)
C5 0.034(3) 0.0197(14) 0.066(5) 0.005(3) 0.041(4) 0.003(2)
C6 0.034(3) 0.0197(14) 0.066(5) 0.005(3) 0.041(4) 0.003(2)
C7 0.027(3) 0.020(3) 0.034(4) 0.002(3) 0.024(3) 0.000(3)
C8 0.036(4) 0.016(3) 0.039(4) -0.001(3) 0.029(4) -0.003(3)
C9 0.040(4) 0.017(3) 0.050(5) 0.003(3) 0.033(4) 0.008(3)
C10 0.032(4) 0.022(3) 0.052(5) 0.000(3) 0.024(4) 0.011(3)
C11 0.025(4) 0.027(4) 0.038(4) -0.006(3) 0.017(3) 0.002(3)
C12 0.024(3) 0.015(3) 0.041(4) -0.002(3) 0.025(3) 0.002(2)
C13 0.024(3) 0.017(3) 0.028(3) 0.001(2) 0.021(3) 0.001(2)
C14 0.031(4) 0.018(3) 0.033(4) 0.001(3) 0.025(3) 0.001(3)
C15 0.045(4) 0.018(3) 0.038(4) 0.000(3) 0.030(4) -0.005(3)
C16 0.062(5) 0.024(4) 0.050(5) -0.001(3) 0.047(5) -0.010(3)
C17 0.062(5) 0.025(3) 0.043(4) -0.008(3) 0.044(4) -0.012(3)
C18 0.036(4) 0.013(3) 0.039(4) -0.001(3) 0.031(3) 0.000(3)
N1 0.028(3) 0.014(2) 0.035(3) -0.003(2) 0.025(3) -0.003(2)
C19 0.029(3) 0.018(3) 0.034(4) -0.004(3) 0.024(3) -0.003(3)
C20 0.027(3) 0.027(3) 0.038(4) -0.007(3) 0.025(3) 0.001(3)
C21 0.050(5) 0.032(4) 0.042(4) -0.012(3) 0.039(4) -0.012(3)
C22 0.051(5) 0.032(4) 0.041(4) 0.001(3) 0.036(4) 0.006(3)
C23 0.091(7) 0.032(4) 0.050(5) -0.002(4) 0.054(6) 0.010(4)
C24 0.072(7) 0.049(6) 0.048(6) 0.003(4) 0.032(6) 0.023(5)
C25 0.028(3) 0.018(3) 0.040(4) -0.002(3) 0.028(3) -0.003(2)
C26 0.029(3) 0.021(3) 0.039(4) 0.002(3) 0.027(3) -0.002(3)
C27 0.027(4) 0.026(3) 0.047(4) 0.008(3) 0.028(4) 0.003(3)
C28 0.027(4) 0.025(3) 0.048(5) 0.010(3) 0.028(4) 0.004(3)
C29 0.029(4) 0.037(4) 0.058(5) 0.005(4) 0.032(4) -0.001(3)
C30 0.028(4) 0.029(4) 0.057(5) 0.002(3) 0.030(4) 0.000(3)
C31 0.032(4) 0.018(3) 0.044(4) -0.001(3) 0.031(4) -0.001(3)
C32 0.035(4) 0.024(3) 0.050(5) -0.006(3) 0.035(4) -0.006(3)
C33 0.038(4) 0.023(3) 0.060(5) -0.006(3) 0.040(4) -0.005(3)
C34 0.037(4) 0.028(4) 0.055(5) -0.005(3) 0.036(4) -0.003(3)
C35 0.047(5) 0.032(4) 0.065(6) -0.004(4) 0.044(5) -0.004(3)
C36 0.047(6) 0.048(5) 0.074(7) -0.007(5) 0.039(6) -0.008(4)
N2 0.027(3) 0.016(2) 0.033(3) -0.004(2) 0.024(3) 0.001(2)
C37 0.039(4) 0.017(3) 0.047(4) 0.001(3) 0.038(4) -0.002(3)
C38 0.041(4) 0.026(4) 0.056(5) -0.001(3) 0.041(4) 0.001(3)
C39 0.038(4) 0.021(3) 0.051(5) -0.002(3) 0.037(4) -0.001(3)
C40 0.040(4) 0.030(4) 0.058(5) -0.001(4) 0.040(4) 0.002(3)
C41 0.053(5) 0.030(4) 0.069(6) -0.007(4) 0.049(5) -0.008(4)
C42 0.076(7) 0.047(5) 0.077(7) -0.007(5) 0.063(6) -0.003(5)
C43 0.028(3) 0.019(3) 0.042(4) -0.006(3) 0.029(3) -0.002(3)
C44 0.029(4) 0.028(3) 0.041(4) -0.004(3) 0.026(4) -0.009(3)
C45 0.022(4) 0.036(4) 0.040(4) -0.014(3) 0.017(3) -0.005(3)
C46 0.039(4) 0.033(4) 0.043(5) -0.003(3) 0.023(4) -0.013(3)
C49 0.034(4) 0.019(3) 0.038(4) -0.002(3) 0.030(3) 0.003(3)
C50 0.033(4) 0.023(3) 0.041(4) 0.004(3) 0.032(4) 0.007(3)
C51 0.050(5) 0.027(3) 0.048(5) 0.007(3) 0.043(4) 0.010(3)
C52 0.052(5) 0.030(4) 0.046(4) 0.009(3) 0.044(4) 0.011(3)
C53 0.059(5) 0.034(4) 0.054(5) 0.010(4) 0.050(5) 0.012(4)
C54 0.058(5) 0.029(4) 0.059(5) 0.002(3) 0.051(5) 0.001(3)
O2A 0.034(3) 0.0222(17) 0.054(4) 0.002(2) 0.038(3) 0.003(2)
O1A 0.034(3) 0.0222(17) 0.054(4) 0.002(2) 0.038(3) 0.003(2)
C1A 0.034(3) 0.0197(14) 0.066(5) 0.005(3) 0.041(4) 0.003(2)
C6A 0.034(3) 0.0197(14) 0.066(5) 0.005(3) 0.041(4) 0.003(2)
C5A 0.034(3) 0.0197(14) 0.066(5) 0.005(3) 0.041(4) 0.003(2)
C4A 0.034(3) 0.0197(14) 0.066(5) 0.005(3) 0.041(4) 0.003(2)
C3A 0.034(3) 0.0197(14) 0.066(5) 0.005(3) 0.041(4) 0.003(2)
C2A 0.034(3) 0.0197(14) 0.066(5) 0.005(3) 0.041(4) 0.003(2)
C47 0.051(5) 0.035(4) 0.044(5) 0.003(3) 0.026(4) -0.012(4)
C48 0.051(5) 0.035(4) 0.044(5) 0.003(3) 0.026(4) -0.012(4)
C47A 0.051(5) 0.035(4) 0.044(5) 0.003(3) 0.026(4) -0.012(4)
C48A 0.051(5) 0.035(4) 0.044(5) 0.003(3) 0.026(4) -0.012(4)

loop_
_atom_type_symbol
_atom_type_description
_atom_type_scat_dispersion_real
_atom_type_scat_dispersion_imag
_atom_type_scat_source
C C 0.0033 0.0016 'International Tables Vol C Tables 4.2.6.8 and 6.1.1.4'
H H 0.0000 0.0000 'International Tables Vol C Tables 4.2.6.8 and 6.1.1.4'
N N 0.0061 0.0033 'International Tables Vol C Tables 4.2.6.8 and 6.1.1.4'
O O 0.0106 0.0060 'International Tables Vol C Tables 4.2.6.8 and 6.1.1.4'
V V 0.3005 0.5294 'International Tables Vol C Tables 4.2.6.8 and 6.1.1.4'

loop_
_geom_angle_atom_site_label_1
_geom_angle_atom_site_label_2
_geom_angle_atom_site_label_3
_geom_angle
O1 V1 O4 85.6(3)
O1 V1 O6 166.6(4)
O2 V1 O1 82.1(4)
O2 V1 O3 90.6(4)
O2 V1 O4 162.5(4)
O2 V1 O5 103.4(5)
O2 V1 O6 91.9(3)
O3 V1 O1 103.1(4)
O3 V1 O4 80.07(19)
O3 V1 O6 88.88(19)
O4 V1 O6 102.7(2)
O5 V1 O1 89.2(4)
O5 V1 O3 162.57(16)
O5 V1 O4 88.78(19)
O5 V1 O6 80.48(19)
O2A V1 O3 88.5(8)
O2A V1 O4 166.9(8)
O2A V1 O5 103.8(8)
O2A V1 O6 83.4(5)
O2A V1 O1A 81.8(6)
O1A V1 O3 104.6(8)
O1A V1 O4 94.8(5)
O1A V1 O5 89.5(8)
O1A V1 O6 159.6(6)
C1 O1 V1 114.1(8)
C6 O2 V1 113.1(8)
C7 O3 V1 115.5(4)
C12 O4 V1 114.8(4)
C13 O5 V1 115.7(4)
C18 O6 V1 114.9(4)
O1 C1 C2 125.2(12)
O1 C1 C6 114.4(10)
C6 C1 C2 120.4(10)
C1 C2 H2A 120.9
C3 C2 C1 118.2(13)
C3 C2 H2A 120.9
C2 C3 H3 119.0
C2 C3 C4 122.0(11)
C4 C3 H3 119.0
C3 C4 H4 119.8
C3 C4 C5 120.5(11)
C5 C4 H4 119.8
C4 C5 H5 121.8
C6 C5 C4 116.3(13)
C6 C5 H5 121.8
O2 C6 C1 116.3(9)
O2 C6 C5 121.2(12)
C1 C6 C5 122.5(10)
O3 C7 C8 124.6(6)
O3 C7 C12 115.0(5)
C12 C7 C8 120.4(6)
C7 C8 H8 120.4
C9 C8 C7 119.2(7)
C9 C8 H8 120.4
C8 C9 H9 119.4
C8 C9 C10 121.1(6)
C10 C9 H9 119.4
C9 C10 H10 120.2
C9 C10 C11 119.5(7)
C11 C10 H10 120.2
C10 C11 H11 120.2
C12 C11 C10 119.7(7)
C12 C11 H11 120.2
O4 C12 C7 114.3(6)
O4 C12 C11 125.7(6)
C11 C12 C7 120.0(6)
O5 C13 C14 124.6(6)
O5 C13 C18 114.5(5)
C14 C13 C18 120.9(6)
C13 C14 H14 120.5
C13 C14 C15 119.0(6)
C15 C14 H14 120.5
C14 C15 H15 119.7
C16 C15 C14 120.6(6)
C16 C15 H15 119.7
C15 C16 H16 119.9
C15 C16 C17 120.2(7)
C17 C16 H16 119.9
C16 C17 H17 120.3
C18 C17 C16 119.4(7)
C18 C17 H17 120.3
O6 C18 C13 114.2(6)
O6 C18 C17 125.9(6)
C17 C18 C13 119.9(6)
C19 N1 H1 106.1
C19 N1 C25 114.1(5)
C19 N1 C31 112.8(5)
C25 N1 H1 106.1
C25 N1 C31 110.8(5)
C31 N1 H1 106.1
N1 C19 H19A 108.4
N1 C19 H19B 108.4
N1 C19 C20 115.7(5)
H19A C19 H19B 107.4
C20 C19 H19A 108.4
C20 C19 H19B 108.4
C19 C20 H20A 109.6
C19 C20 H20B 109.6
C19 C20 C21 110.2(5)
H20A C20 H20B 108.1
C21 C20 H20A 109.6
C21 C20 H20B 109.6
C20 C21 H21A 108.9
C20 C21 H21B 108.9
H21A C21 H21B 107.7
C22 C21 C20 113.2(6)
C22 C21 H21A 108.9
C22 C21 H21B 108.9
C21 C22 H22A 108.0
C21 C22 H22B 108.0
C21 C22 C23 117.3(7)
H22A C22 H22B 107.2
C23 C22 H22A 108.0
C23 C22 H22B 108.0
C22 C23 H23A 109.0
C22 C23 H23B 109.0
H23A C23 H23B 107.8
C24 C23 C22 112.9(8)
C24 C23 H23A 109.0
C24 C23 H23B 109.0
C23 C24 H24A 109.5
C23 C24 H24B 109.5
C23 C24 H24C 109.5
H24A C24 H24B 109.5
H24A C24 H24C 109.5
H24B C24 H24C 109.5
N1 C25 H25A 108.9
N1 C25 H25B 108.9
N1 C25 C26 113.4(5)
H25A C25 H25B 107.7
C26 C25 H25A 108.9
C26 C25 H25B 108.9
C25 C26 H26A 109.8
C25 C26 H26B 109.8
H26A C26 H26B 108.2
C27 C26 C25 109.6(5)
C27 C26 H26A 109.8
C27 C26 H26B 109.8
C26 C27 H27A 108.9
C26 C27 H27B 108.9
H27A C27 H27B 107.7
C28 C27 C26 113.4(6)
C28 C27 H27A 108.9
C28 C27 H27B 108.9
C27 C28 H28A 109.0
C27 C28 H28B 109.0
H28A C28 H28B 107.8
C29 C28 C27 112.7(6)
C29 C28 H28A 109.0
C29 C28 H28B 109.0
C28 C29 H29A 109.0
C28 C29 H29B 109.0
C28 C29 C30 113.1(7)
H29A C29 H29B 107.8
C30 C29 H29A 109.0
C30 C29 H29B 109.0
C29 C30 H30A 109.5
C29 C30 H30B 109.5
C29 C30 H30C 109.5
H30A C30 H30B 109.5
H30A C30 H30C 109.5
H30B C30 H30C 109.5
N1 C31 H31A 109.2
N1 C31 H31B 109.2
H31A C31 H31B 107.9
C32 C31 N1 112.2(5)
C32 C31 H31A 109.2
C32 C31 H31B 109.2
C31 C32 H32A 109.2
C31 C32 H32B 109.2
C31 C32 C33 112.2(6)
H32A C32 H32B 107.9
C33 C32 H32A 109.2
C33 C32 H32B 109.2
C32 C33 H33A 109.2
C32 C33 H33B 109.2
C32 C33 C34 111.9(6)
H33A C33 H33B 107.9
C34 C33 H33A 109.2
C34 C33 H33B 109.2
C33 C34 H34A 108.8
C33 C34 H34B 108.8
C33 C34 C35 113.9(6)
H34A C34 H34B 107.7
C35 C34 H34A 108.8
C35 C34 H34B 108.8
C34 C35 H35A 109.2
C34 C35 H35B 109.2
C34 C35 C36 112.2(7)
H35A C35 H35B 107.9
C36 C35 H35A 109.2
C36 C35 H35B 109.2
C35 C36 H36A 109.5
C35 C36 H36B 109.5
C35 C36 H36C 109.5
H36A C36 H36B 109.5
H36A C36 H36C 109.5
H36B C36 H36C 109.5
C37 N2 H2 105.7
C43 N2 H2 105.7
C43 N2 C37 114.5(5)
C43 N2 C49 113.9(5)
C49 N2 H2 105.7
C49 N2 C37 110.6(5)
N2 C37 H37A 109.2
N2 C37 H37B 109.2
N2 C37 C38 112.2(5)
H37A C37 H37B 107.9
C38 C37 H37A 109.2
C38 C37 H37B 109.2
C37 C38 H38A 109.3
C37 C38 H38B 109.3
C37 C38 C39 111.6(6)
H38A C38 H38B 108.0
C39 C38 H38A 109.3
C39 C38 H38B 109.3
C38 C39 H39A 109.4
C38 C39 H39B 109.4
C38 C39 C40 111.2(6)
H39A C39 H39B 108.0
C40 C39 H39A 109.4
C40 C39 H39B 109.4
C39 C40 H40A 108.8
C39 C40 H40B 108.8
H40A C40 H40B 107.7
C41 C40 C39 113.7(6)
C41 C40 H40A 108.8
C41 C40 H40B 108.8
C40 C41 H41A 109.1
C40 C41 H41B 109.1
C40 C41 C42 112.4(7)
H41A C41 H41B 107.9
C42 C41 H41A 109.1
C42 C41 H41B 109.1
C41 C42 H42A 109.5
C41 C42 H42B 109.5
C41 C42 H42C 109.5
H42A C42 H42B 109.5
H42A C42 H42C 109.5
H42B C42 H42C 109.5
N2 C43 H43A 108.3
N2 C43 H43B 108.3
N2 C43 C44 115.9(5)
H43A C43 H43B 107.4
C44 C43 H43A 108.3
C44 C43 H43B 108.3
C43 C44 H44A 109.5
C43 C44 H44B 109.5
C43 C44 C45 110.8(6)
H44A C44 H44B 108.1
C45 C44 H44A 109.5
C45 C44 H44B 109.5
C44 C45 H45A 108.9
C44 C45 H45B 108.9
C44 C45 C46 113.3(6)
H45A C45 H45B 107.7
C46 C45 H45A 108.9
C46 C45 H45B 108.9
C45 C46 H46A 107.5
C45 C46 H46B 107.5
C45 C46 H46C 112.4
C45 C46 H46D 112.4
C45 C46 C47A 96.5(15)
H46A C46 H46B 107.0
H46C C46 H46D 110.0
C47 C46 C45 119.4(9)
C47 C46 H46A 107.5
C47 C46 H46B 107.5
C47A C46 H46C 112.4
C47A C46 H46D 112.4
N2 C49 H49A 108.8
N2 C49 H49B 108.8
N2 C49 C50 113.9(5)
H49A C49 H49B 107.7
C50 C49 H49A 108.8
C50 C49 H49B 108.8
C49 C50 H50A 109.7
C49 C50 H50B 109.7
H50A C50 H50B 108.2
C51 C50 C49 109.7(5)
C51 C50 H50A 109.7
C51 C50 H50B 109.7
C50 C51 H51A 108.8
C50 C51 H51B 108.8
H51A C51 H51B 107.7
C52 C51 C50 113.9(6)
C52 C51 H51A 108.8
C52 C51 H51B 108.8
C51 C52 H52A 108.9
C51 C52 H52B 108.9
C51 C52 C53 113.3(6)
H52A C52 H52B 107.7
C53 C52 H52A 108.9
C53 C52 H52B 108.9
C52 C53 H53A 108.9
C52 C53 H53B 108.9
H53A C53 H53B 107.7
C54 C53 C52 113.6(7)
C54 C53 H53A 108.9
C54 C53 H53B 108.9
C53 C54 H54A 109.5
C53 C54 H54B 109.5
C53 C54 H54C 109.5
H54A C54 H54B 109.5
H54A C54 H54C 109.5
H54B C54 H54C 109.5
C6A O2A V1 114.1(13)
C1A O1A V1 114.8(14)
O1A C1A C6A 115.3(15)
O1A C1A C2A 128(2)
C6A C1A C2A 116.9(16)
O2A C6A C1A 114.0(15)
O2A C6A C5A 119.2(18)
C1A C6A C5A 126.7(16)
C6A C5A H5A 123.4
C4A C5A C6A 113.1(19)
C4A C5A H5A 123.4
C5A C4A H4A 119.9
C3A C4A C5A 120.3(17)
C3A C4A H4A 119.9
C4A C3A H3A 118.4
C4A C3A C2A 123.2(18)
C2A C3A H3A 118.4
C1A C2A C3A 120(2)
C1A C2A H2AA 120.2
C3A C2A H2AA 120.2
C46 C47 H47A 108.7
C46 C47 H47B 108.7
H47A C47 H47B 107.6
C48 C47 C46 114.3(11)
C48 C47 H47A 108.7
C48 C47 H47B 108.7
C47 C48 H48A 109.5
C47 C48 H48B 109.5
C47 C48 H48C 109.5
H48A C48 H48B 109.5
H48A C48 H48C 109.5
H48B C48 H48C 109.5
C46 C47A H47C 109.0
C46 C47A H47D 109.0
H47C C47A H47D 107.8
C48A C47A C46 113(2)
C48A C47A H47C 109.0
C48A C47A H47D 109.0
C47A C48A H48D 109.5
C47A C48A H48E 109.5
C47A C48A H48F 109.5
H48D C48A H48E 109.5
H48D C48A H48F 109.5
H48E C48A H48F 109.5

loop_
_geom_bond_atom_site_label_1
_geom_bond_atom_site_label_2
_geom_bond_distance
V1 O1 1.955(10)
V1 O2 1.919(10)
V1 O3 1.949(4)
V1 O4 1.967(5)
V1 O5 1.941(4)
V1 O6 1.978(5)
V1 O2A 1.930(17)
V1 O1A 1.934(16)
O1 C1 1.337(12)
O2 C6 1.365(12)
O3 C7 1.334(8)
O4 C12 1.349(7)
O5 C13 1.361(7)
O6 C18 1.355(7)
C1 C2 1.409(14)
C1 C6 1.387(16)
C2 H2A 0.9500
C2 C3 1.394(15)
C3 H3 0.9500
C3 C4 1.400(19)
C4 H4 0.9500
C4 C5 1.428(17)
C5 H5 0.9500
C5 C6 1.422(13)
C7 C8 1.401(9)
C7 C12 1.399(9)
C8 H8 0.9500
C8 C9 1.383(10)
C9 H9 0.9500
C9 C10 1.385(11)
C10 H10 0.9500
C10 C11 1.417(10)
C11 H11 0.9500
C11 C12 1.382(10)
C13 C14 1.389(8)
C13 C18 1.412(9)
C14 H14 0.9500
C14 C15 1.397(10)
C15 H15 0.9500
C15 C16 1.393(10)
C16 H16 0.9500
C16 C17 1.413(10)
C17 H17 0.9500
C17 C18 1.379(9)
N1 H1 1.0000
N1 C19 1.495(8)
N1 C25 1.508(7)
N1 C31 1.518(8)
C19 H19A 0.9900
C19 H19B 0.9900
C19 C20 1.523(9)
C20 H20A 0.9900
C20 H20B 0.9900
C20 C21 1.544(11)
C21 H21A 0.9900
C21 H21B 0.9900
C21 C22 1.508(11)
C22 H22A 0.9900
C22 H22B 0.9900
C22 C23 1.526(11)
C23 H23A 0.9900
C23 H23B 0.9900
C23 C24 1.514(14)
C24 H24A 0.9800
C24 H24B 0.9800
C24 H24C 0.9800
C25 H25A 0.9900
C25 H25B 0.9900
C25 C26 1.535(9)
C26 H26A 0.9900
C26 H26B 0.9900
C26 C27 1.531(8)
C27 H27A 0.9900
C27 H27B 0.9900
C27 C28 1.528(9)
C28 H28A 0.9900
C28 H28B 0.9900
C28 C29 1.526(9)
C29 H29A 0.9900
C29 H29B 0.9900
C29 C30 1.531(10)
C30 H30A 0.9800
C30 H30B 0.9800
C30 H30C 0.9800
C31 H31A 0.9900
C31 H31B 0.9900
C31 C32 1.504(9)
C32 H32A 0.9900
C32 H32B 0.9900
C32 C33 1.516(10)
C33 H33A 0.9900
C33 H33B 0.9900
C33 C34 1.528(10)
C34 H34A 0.9900
C34 H34B 0.9900
C34 C35 1.531(11)
C35 H35A 0.9900
C35 H35B 0.9900
C35 C36 1.539(11)
C36 H36A 0.9800
C36 H36B 0.9800
C36 H36C 0.9800
N2 H2 1.0000
N2 C37 1.515(8)
N2 C43 1.479(9)
N2 C49 1.503(7)
C37 H37A 0.9900
C37 H37B 0.9900
C37 C38 1.523(9)
C38 H38A 0.9900
C38 H38B 0.9900
C38 C39 1.524(10)
C39 H39A 0.9900
C39 H39B 0.9900
C39 C40 1.535(10)
C40 H40A 0.9900
C40 H40B 0.9900
C40 C41 1.520(11)
C41 H41A 0.9900
C41 H41B 0.9900
C41 C42 1.521(11)
C42 H42A 0.9800
C42 H42B 0.9800
C42 H42C 0.9800
C43 H43A 0.9900
C43 H43B 0.9900
C43 C44 1.519(9)
C44 H44A 0.9900
C44 H44B 0.9900
C44 C45 1.521(11)
C45 H45A 0.9900
C45 H45B 0.9900
C45 C46 1.532(11)
C46 H46A 0.9900
C46 H46B 0.9900
C46 H46C 0.9900
C46 H46D 0.9900
C46 C47 1.531(13)
C46 C47A 1.55(2)
C49 H49A 0.9900
C49 H49B 0.9900
C49 C50 1.541(9)
C50 H50A 0.9900
C50 H50B 0.9900
C50 C51 1.531(8)
C51 H51A 0.9900
C51 H51B 0.9900
C51 C52 1.507(9)
C52 H52A 0.9900
C52 H52B 0.9900
C52 C53 1.538(9)
C53 H53A 0.9900
C53 H53B 0.9900
C53 C54 1.515(10)
C54 H54A 0.9800
C54 H54B 0.9800
C54 H54C 0.9800
O2A C6A 1.380(18)
O1A C1A 1.342(18)
C1A C6A 1.39(2)
C1A C2A 1.399(19)
C6A C5A 1.453(19)
C5A H5A 0.9500
C5A C4A 1.44(2)
C4A H4A 0.9500
C4A C3A 1.40(3)
C3A H3A 0.9500
C3A C2A 1.40(2)
C2A H2AA 0.9500
C47 H47A 0.9900
C47 H47B 0.9900
C47 C48 1.516(17)
C48 H48A 0.9800
C48 H48B 0.9800
C48 H48C 0.9800
C47A H47C 0.9900
C47A H47D 0.9900
C47A C48A 1.53(3)
C48A H48D 0.9800
C48A H48E 0.9800
C48A H48F 0.9800

loop_
_geom_torsion_atom_site_label_1
_geom_torsion_atom_site_label_2
_geom_torsion_atom_site_label_3
_geom_torsion_atom_site_label_4
_geom_torsion
V1 O1 C1 C2 177.7(10)
V1 O1 C1 C6 -1.8(16)
V1 O2 C6 C1 -0.4(17)
V1 O2 C6 C5 178.2(10)
V1 O3 C7 C8 -174.7(5)
V1 O3 C7 C12 5.4(7)
V1 O4 C12 C7 -2.5(7)
V1 O4 C12 C11 178.8(6)
V1 O5 C13 C14 -175.3(5)
V1 O5 C13 C18 4.4(7)
V1 O6 C18 C13 -1.5(7)
V1 O6 C18 C17 178.9(6)
V1 O2A C6A C1A -2(3)
V1 O2A C6A C5A -179.9(17)
V1 O1A C1A C6A -1(3)
V1 O1A C1A C2A -180(2)
O1 C1 C2 C3 179.9(13)
O1 C1 C6 O2 1.5(19)
O1 C1 C6 C5 -177.1(14)
O3 C7 C8 C9 -178.2(6)
O3 C7 C12 O4 -1.9(8)
O3 C7 C12 C11 176.9(6)
O5 C13 C14 C15 -179.1(6)
O5 C13 C18 O6 -1.8(8)
O5 C13 C18 C17 177.8(6)
C1 C2 C3 C4 -2.7(17)
C2 C1 C6 O2 -178.1(14)
C2 C1 C6 C5 3(2)
C2 C3 C4 C5 3.3(17)
C3 C4 C5 C6 -0.7(16)
C4 C5 C6 O2 178.9(14)
C4 C5 C6 C1 -2.6(18)
C6 C1 C2 C3 -0.6(18)
C7 C8 C9 C10 -0.2(11)
C8 C7 C12 O4 178.3(6)
C8 C7 C12 C11 -2.9(10)
C8 C9 C10 C11 0.1(13)
C9 C10 C11 C12 -1.4(12)
C10 C11 C12 O4 -178.5(7)
C10 C11 C12 C7 2.8(11)
C12 C7 C8 C9 1.6(10)
C13 C14 C15 C16 0.5(11)
C14 C13 C18 O6 177.9(6)
C14 C13 C18 C17 -2.5(10)
C14 C15 C16 C17 -1.0(13)
C15 C16 C17 C18 -0.3(13)
C16 C17 C18 O6 -178.5(7)
C16 C17 C18 C13 2.0(12)
C18 C13 C14 C15 1.3(10)
N1 C19 C20 C21 -164.8(5)
N1 C25 C26 C27 169.8(6)
N1 C31 C32 C33 -171.0(6)
C19 N1 C25 C26 48.9(7)
C19 N1 C31 C32 -71.8(7)
C19 C20 C21 C22 79.9(7)
C20 C21 C22 C23 -178.4(6)
C21 C22 C23 C24 179.7(7)
C25 N1 C19 C20 61.1(7)
C25 N1 C31 C32 158.8(6)
C25 C26 C27 C28 166.9(6)
C26 C27 C28 C29 176.4(6)
C27 C28 C29 C30 169.7(7)
C31 N1 C19 C20 -66.6(7)
C31 N1 C25 C26 177.6(5)
C31 C32 C33 C34 175.1(6)
C32 C33 C34 C35 177.0(7)
C33 C34 C35 C36 -177.2(7)
N2 C37 C38 C39 -171.4(6)
N2 C43 C44 C45 -166.9(5)
N2 C49 C50 C51 170.1(6)
C37 N2 C43 C44 -67.7(7)
C37 N2 C49 C50 178.3(6)
C37 C38 C39 C40 175.7(6)
C38 C39 C40 C41 175.4(7)
C39 C40 C41 C42 -176.5(8)
C43 N2 C37 C38 -70.3(7)
C43 N2 C49 C50 47.7(8)
C43 C44 C45 C46 81.2(7)
C44 C45 C46 C47 -178.2(8)
C44 C45 C46 C47A -169.5(17)
C45 C46 C47 C48 -179.7(9)
C45 C46 C47A C48A -176(2)
C49 N2 C37 C38 159.5(6)
C49 N2 C43 C44 60.9(7)
C49 C50 C51 C52 168.4(7)
C50 C51 C52 C53 175.9(7)
C51 C52 C53 C54 171.2(7)
O2A C6A C5A C4A -180(2)
O1A C1A C6A O2A 2(3)
O1A C1A C6A C5A 180(3)
O1A C1A C2A C3A 180(3)
C1A C6A C5A C4A 3(3)
C6A C1A C2A C3A 1(3)
C6A C5A C4A C3A -5(3)
C5A C4A C3A C2A 5(3)
C4A C3A C2A C1A -3(3)
C2A C1A C6A O2A -179(2)
C2A C1A C6A C5A -2(4)
